data_2300122
loop_
_publ_author_name
'Trzop, Elzbieta'
'Buron-Le Cointe, Marylise'
'Cailleau, Herv\'e'
'Toupet, Lo\"ic'
'Molnar, Gabor'
'Bousseksou, Azzedine'
'Gaspar, Ana B.'
'Real, Jos\'e Antonio'
'Collet, Eric'

_publ_section_title
;
 Structural investigation of the photoinduced spin conversion in the
 dinuclear compound {[Fe(bt)(NCS)~2~]~2~(bpym)}: toward controlled
 multi-stepped molecular switches
;
_journal_coeditor_code DB5014
_journal_issue 1
_journal_name_full 'Journal of Applied Crystallography'
_journal_page_first 158
_journal_page_last 164
_journal_paper_doi 10.1107/S002188980605028X
_journal_volume 40
_journal_year 2007
_chemical_formula_sum 'C24 H22 Fe2 N12 S8'
_chemical_formula_weight 846.72
_chemical_name_systematic
;
 ?
;
_space_group_IT_number 2
_symmetry_cell_setting triclinic
_symmetry_space_group_name_Hall '-P 1'
_symmetry_space_group_name_H-M 'P -1'
_atom_sites_solution_hydrogens geom
_atom_sites_solution_primary direct
_atom_sites_solution_secondary difmap
_audit_creation_method SHELXL-97
_cell_angle_alpha 73.04(2)
_cell_angle_beta 79.430(10)
_cell_angle_gamma 66.60(2)
_cell_formula_units_Z 1
_cell_length_a 8.7270(10)
_cell_length_b 9.385(2)
_cell_length_c 12.041(2)
_cell_measurement_temperature 250.0(10)
_cell_volume 863.1(3)
_computing_cell_refinement 'CrysAlis RED, Oxford Diffraction Ltd.,Version 1.171.26'
_computing_data_collection 'CrysAlis CCD, Oxford Diffraction Ltd.,Version 1.171.26'
_computing_data_reduction 'CrysAlis RED, Oxford Diffraction Ltd.,Version 1.171.26'
_computing_molecular_graphics 'PLATON_(Spek, 1998)'
_computing_publication_material 'SHELXL-97 (Sheldrick, 1997)'
_computing_structure_refinement 'SHELXL-97 (Sheldrick, 1997)'
_computing_structure_solution 'SIR-97_(Altomare & al., 1998)'
_diffrn_ambient_temperature 293(2)
_diffrn_detector_area_resol_mean 19.64
_diffrn_measured_fraction_theta_full 0.917
_diffrn_measured_fraction_theta_max 0.917
_diffrn_measurement_device_type 'CCD Saphire 3 Xcalibur'
_diffrn_measurement_method 'omega scan'
_diffrn_radiation_monochromator graphite
_diffrn_radiation_source 'fine-focus sealed tube'
_diffrn_radiation_type MoK\a
_diffrn_radiation_wavelength 0.71069
_diffrn_reflns_av_R_equivalents 0.1257
_diffrn_reflns_av_sigmaI/netI 0.2110
_diffrn_reflns_limit_h_max 11
_diffrn_reflns_limit_h_min -11
_diffrn_reflns_limit_k_max 11
_diffrn_reflns_limit_k_min -11
_diffrn_reflns_limit_l_max 15
_diffrn_reflns_limit_l_min -15
_diffrn_reflns_number 12617
_diffrn_reflns_theta_full 27.00
_diffrn_reflns_theta_max 27.00
_diffrn_reflns_theta_min 2.64
_exptl_absorpt_coefficient_mu 1.363
_exptl_absorpt_correction_type none
_exptl_crystal_colour black
_exptl_crystal_density_diffrn 1.629
_exptl_crystal_density_method 'not measured'
_exptl_crystal_description block
_exptl_crystal_F_000 430
_exptl_crystal_size_max 0.1
_exptl_crystal_size_mid 0.1
_exptl_crystal_size_min 0.1
_refine_diff_density_max 0.527
_refine_diff_density_min -0.329
_refine_ls_extinction_method none
_refine_ls_goodness_of_fit_ref 0.835
_refine_ls_hydrogen_treatment constr
_refine_ls_matrix_type full
_refine_ls_number_parameters 208
_refine_ls_number_reflns 3452
_refine_ls_number_restraints 0
_refine_ls_restrained_S_all 0.835
_refine_ls_R_factor_all 0.1747
_refine_ls_R_factor_gt 0.0551
_refine_ls_shift/su_max 0.003
_refine_ls_shift/su_mean 0.001
_refine_ls_structure_factor_coef Fsqd
_refine_ls_weighting_details 'calc w=1/[\s^2^(Fo^2^)+(0.0687P)^2^+0.0000P] where P=(Fo^2^+2Fc^2^)/3'
_refine_ls_weighting_scheme calc
_refine_ls_wR_factor_gt 0.1385
_refine_ls_wR_factor_ref 0.1603
_reflns_number_gt 1292
_reflns_number_total 3452
_reflns_threshold_expression >2sigma(I)
_cod_data_source_file db5014.cif
_cod_data_source_block HSHS-250K
_cod_depositor_comments
;
The following automatic conversions were performed:
'_symmetry_cell_setting' value 'Triclinic' changed to 'triclinic'
according to '/home/saulius/struct/CIF-dictionaries/cif_core.dic'
dictionary named 'cif_core.dic' version 2.4.1 from 2010-06-29.

Automatic conversion script
Id: cif_fix_enum 1527 2010-12-29 10:47:43Z saulius 

The following automatic conversions were performed:

'_symmetry_cell_setting' value 'Triclinic' changed to 'triclinic'
according to /home/saulius/struct/CIF-dictionaries/cif_core.dic
dictionary named 'cif_core.dic' version 2.4.1 from 2010-06-29.

Automatic conversion script
Id: cif_fix_values 1715 2011-07-08 13:25:40Z adriana 

2019-10-26
Z value and formula fixed to values more according to usual
chemical conventions.                 miguel
;
_cod_original_formula_sum 'C12 H11 Fe N6 S4'
_cod_original_formula_weight 423.36
_cod_original_formula_units_Z 2
_cod_original_cell_volume 863.2(3)
_cod_original_sg_symbol_H-M P-1
_cod_database_code 2300122
_cod_database_fobs_code 2300122

loop_
_symmetry_equiv_pos_as_xyz
'x, y, z'
'-x, -y, -z'

loop_
_atom_site_type_symbol
_atom_site_label
_atom_site_fract_x
_atom_site_fract_y
_atom_site_fract_z
_atom_site_U_iso_or_equiv
_atom_site_adp_type
_atom_site_calc_flag
_atom_site_refinement_flags
_atom_site_occupancy
_atom_site_disorder_assembly
_atom_site_disorder_group
Fe Fe1 0.82954(13) 0.23023(13) 0.79407(9) 0.0435(4) Uani d . 1 . .
S S1 0.3097(3) 0.2387(3) 1.0136(2) 0.0893(9) Uani d . 1 . .
S S2 0.7412(3) 0.1261(3) 0.44849(18) 0.0652(7) Uani d . 1 . .
S S3 0.8776(3) 0.7148(3) 0.6037(2) 0.0707(7) Uani d . 1 . .
S S4 1.2594(3) 0.4218(3) 0.6371(2) 0.0774(8) Uani d . 1 . .
N N1 0.5909(8) 0.2619(8) 0.8709(6) 0.062(2) Uani d . 1 . .
N N2 0.7978(7) 0.1896(8) 0.6445(5) 0.0572(19) Uani d . 1 . .
N N3 0.7820(8) 0.4816(8) 0.7313(5) 0.0538(17) Uani d . 1 . .
N N4 1.0779(7) 0.2497(8) 0.7296(5) 0.0442(16) Uani d . 1 . .
N N5 0.9690(7) -0.0246(7) 0.8649(5) 0.0379(15) Uani d . 1 . .
N N6 1.1038(7) -0.2118(8) 1.0309(5) 0.0412(15) Uani d . 1 . .
C C1 0.4760(10) 0.2517(9) 0.9306(6) 0.047(2) Uani d . 1 . .
C C2 0.7757(8) 0.1617(8) 0.5631(7) 0.0432(19) Uani d . 1 . .
C C3 0.6231(10) 0.6167(11) 0.7143(8) 0.074(3) Uani d . 1 . .
H H3A 0.5547 0.6196 0.7874 0.089 Uiso calc R 1 . .
H H3B 0.5622 0.6070 0.6589 0.089 Uiso calc R 1 . .
C C4 0.6640(10) 0.7716(10) 0.6675(8) 0.073(3) Uani d . 1 . .
H H4A 0.6520 0.8210 0.7305 0.088 Uiso calc R 1 . .
H H4B 0.5880 0.8475 0.6094 0.088 Uiso calc R 1 . .
C C5 0.9041(11) 0.5200(9) 0.6789(6) 0.046(2) Uani d . 1 . .
C C6 1.0720(9) 0.3902(11) 0.6869(7) 0.048(2) Uani d . 1 . .
C C7 1.3721(10) 0.2075(10) 0.6722(8) 0.069(3) Uani d . 1 . .
H H7A 1.4168 0.1706 0.6015 0.083 Uiso calc R 1 . .
H H7B 1.4644 0.1800 0.7184 0.083 Uiso calc R 1 . .
C C8 1.2500(9) 0.1304(10) 0.7402(8) 0.066(3) Uani d . 1 . .
H H8A 1.2611 0.0411 0.7102 0.079 Uiso calc R 1 . .
H H8B 1.2740 0.0899 0.8214 0.079 Uiso calc R 1 . .
C C9 1.0125(9) -0.1459(11) 0.8129(6) 0.045(2) Uani d . 1 . .
H H9 0.9792 -0.1242 0.7388 0.054 Uiso calc R 1 . .
C C10 1.1058(10) -0.3028(11) 0.8670(7) 0.056(2) Uani d . 1 . .
H H10 1.1392 -0.3854 0.8296 0.067 Uiso calc R 1 . .
C C11 1.1456(9) -0.3295(10) 0.9768(7) 0.053(2) Uani d . 1 . .
H H11 1.2042 -0.4339 1.0160 0.064 Uiso calc R 1 . .
C C12 1.0192(8) -0.0649(9) 0.9725(6) 0.0328(17) Uani d . 1 . .

loop_
_atom_site_aniso_label
_atom_site_aniso_U_11
_atom_site_aniso_U_22
_atom_site_aniso_U_33
_atom_site_aniso_U_12
_atom_site_aniso_U_13
_atom_site_aniso_U_23
Fe1 0.0390(7) 0.0546(8) 0.0368(7) -0.0214(6) -0.0033(5) -0.0048(5)
S1 0.0802(18) 0.094(2) 0.107(2) -0.0549(17) 0.0479(15) -0.0443(17)
S2 0.0669(15) 0.0897(19) 0.0475(13) -0.0357(14) -0.0034(11) -0.0196(12)
S3 0.0816(18) 0.0727(19) 0.0664(16) -0.0422(15) -0.0126(13) -0.0055(13)
S4 0.0667(16) 0.096(2) 0.0899(19) -0.0536(16) 0.0201(13) -0.0347(15)
N1 0.058(5) 0.080(6) 0.052(4) -0.038(4) -0.004(4) -0.006(4)
N2 0.057(4) 0.081(6) 0.042(4) -0.034(4) -0.007(3) -0.012(4)
N3 0.050(4) 0.054(5) 0.054(4) -0.018(4) -0.012(3) -0.004(3)
N4 0.036(4) 0.050(5) 0.051(4) -0.015(4) -0.003(3) -0.018(3)
N5 0.042(4) 0.042(4) 0.027(3) -0.015(3) -0.001(3) -0.007(3)
N6 0.046(4) 0.034(4) 0.045(4) -0.016(3) 0.000(3) -0.013(3)
C1 0.051(5) 0.042(5) 0.049(5) -0.021(5) -0.002(4) -0.009(4)
C2 0.036(4) 0.034(5) 0.051(5) -0.015(4) -0.010(4) 0.010(4)
C3 0.050(6) 0.070(7) 0.082(7) -0.010(6) -0.025(5) 0.007(5)
C4 0.056(6) 0.060(7) 0.097(7) -0.006(5) -0.020(5) -0.020(6)
C5 0.063(6) 0.046(6) 0.036(4) -0.028(5) -0.015(4) -0.001(4)
C6 0.047(5) 0.060(6) 0.049(5) -0.029(5) -0.002(4) -0.019(4)
C7 0.044(5) 0.089(8) 0.083(7) -0.025(5) 0.017(4) -0.045(6)
C8 0.046(5) 0.076(7) 0.082(7) -0.027(5) 0.008(5) -0.032(5)
C9 0.047(5) 0.059(6) 0.028(4) -0.021(5) -0.002(3) -0.006(4)
C10 0.063(6) 0.064(7) 0.055(6) -0.025(5) 0.006(4) -0.039(5)
C11 0.054(5) 0.044(6) 0.061(6) -0.015(4) 0.002(4) -0.021(5)
C12 0.032(4) 0.037(6) 0.032(4) -0.016(4) 0.004(3) -0.011(3)

loop_
_atom_type_symbol
_atom_type_description
_atom_type_scat_dispersion_real
_atom_type_scat_dispersion_imag
_atom_type_scat_source
C C 0.0033 0.0016 'International Tables Vol C Tables 4.2.6.8 and 6.1.1.4'
H H 0.0000 0.0000 'International Tables Vol C Tables 4.2.6.8 and 6.1.1.4'
N N 0.0061 0.0033 'International Tables Vol C Tables 4.2.6.8 and 6.1.1.4'
S S 0.1246 0.1234 'International Tables Vol C Tables 4.2.6.8 and 6.1.1.4'
Fe Fe 0.3463 0.8444 'International Tables Vol C Tables 4.2.6.8 and 6.1.1.4'

loop_
_geom_angle_atom_site_label_1
_geom_angle_atom_site_label_2
_geom_angle_atom_site_label_3
_geom_angle_site_symmetry_1
_geom_angle_site_symmetry_3
_geom_angle
_geom_angle_publ_flag
N2 Fe1 N1 . . 97.4(2) ?
N2 Fe1 N3 . . 97.9(2) ?
N1 Fe1 N3 . . 94.5(3) ?
N2 Fe1 N5 . . 92.1(2) ?
N1 Fe1 N5 . . 103.1(2) ?
N3 Fe1 N5 . . 158.4(2) ?
N2 Fe1 N4 . . 93.9(2) ?
N1 Fe1 N4 . . 165.0(2) ?
N3 Fe1 N4 . . 74.2(3) ?
N5 Fe1 N4 . . 86.2(2) ?
N2 Fe1 N6 . 2_757 166.3(2) ?
N1 Fe1 N6 . 2_757 85.9(2) ?
N3 Fe1 N6 . 2_757 95.1(2) ?
N5 Fe1 N6 . 2_757 74.2(2) ?
N4 Fe1 N6 . 2_757 85.4(2) ?
C5 S3 C4 . . 87.3(4) ?
C6 S4 C7 . . 89.6(4) ?
C1 N1 Fe1 . . 165.6(7) ?
C2 N2 Fe1 . . 176.6(6) ?
C5 N3 C3 . . 112.0(7) ?
C5 N3 Fe1 . . 116.6(6) ?
C3 N3 Fe1 . . 129.7(5) ?
C6 N4 C8 . . 113.5(6) ?
C6 N4 Fe1 . . 114.1(5) ?
C8 N4 Fe1 . . 132.0(5) ?
C12 N5 C9 . . 115.8(6) ?
C12 N5 Fe1 . . 116.3(5) ?
C9 N5 Fe1 . . 127.9(5) ?
C12 N6 C11 . . 116.9(6) ?
C12 N6 Fe1 . 2_757 115.2(4) ?
C11 N6 Fe1 . 2_757 127.7(6) ?
N1 C1 S1 . . 178.9(7) ?
N2 C2 S2 . . 178.8(7) ?
N3 C3 C4 . . 107.4(7) ?
N3 C3 H3A . . 110.2 ?
C4 C3 H3A . . 110.2 ?
N3 C3 H3B . . 110.2 ?
C4 C3 H3B . . 110.2 ?
H3A C3 H3B . . 108.5 ?
C3 C4 S3 . . 107.5(5) ?
C3 C4 H4A . . 110.2 ?
S3 C4 H4A . . 110.2 ?
C3 C4 H4B . . 110.2 ?
S3 C4 H4B . . 110.2 ?
H4A C4 H4B . . 108.5 ?
N3 C5 C6 . . 116.6(7) ?
N3 C5 S3 . . 121.6(7) ?
C6 C5 S3 . . 121.8(6) ?
N4 C6 C5 . . 117.5(7) ?
N4 C6 S4 . . 118.5(6) ?
C5 C6 S4 . . 124.0(7) ?
C8 C7 S4 . . 107.4(5) ?
C8 C7 H7A . . 110.2 ?
S4 C7 H7A . . 110.2 ?
C8 C7 H7B . . 110.2 ?
S4 C7 H7B . . 110.2 ?
H7A C7 H7B . . 108.5 ?
N4 C8 C7 . . 109.3(7) ?
N4 C8 H8A . . 109.8 ?
C7 C8 H8A . . 109.8 ?
N4 C8 H8B . . 109.8 ?
C7 C8 H8B . . 109.8 ?
H8A C8 H8B . . 108.3 ?
N5 C9 C10 . . 121.9(6) ?
N5 C9 H9 . . 119.0 ?
C10 C9 H9 . . 119.0 ?
C11 C10 C9 . . 116.9(7) ?
C11 C10 H10 . . 121.6 ?
C9 C10 H10 . . 121.6 ?
N6 C11 C10 . . 122.6(8) ?
N6 C11 H11 . . 118.7 ?
C10 C11 H11 . . 118.7 ?
N6 C12 N5 . . 125.7(6) ?
N6 C12 C12 . 2_757 117.6(8) ?
N5 C12 C12 . 2_757 116.7(9) ?

loop_
_geom_bond_atom_site_label_1
_geom_bond_atom_site_label_2
_geom_bond_site_symmetry_2
_geom_bond_distance
_geom_bond_publ_flag
Fe1 N2 . 2.033(6) ?
Fe1 N1 . 2.060(7) ?
Fe1 N3 . 2.146(7) ?
Fe1 N5 . 2.192(6) ?
Fe1 N4 . 2.225(6) ?
Fe1 N6 2_757 2.229(6) ?
S1 C1 . 1.630(8) ?
S2 C2 . 1.615(8) ?
S3 C5 . 1.730(8) ?
S3 C4 . 1.809(8) ?
S4 C6 . 1.745(7) ?
S4 C7 . 1.810(9) ?
N1 C1 . 1.141(8) ?
N2 C2 . 1.151(8) ?
N3 C5 . 1.261(8) ?
N3 C3 . 1.459(9) ?
N4 C6 . 1.252(9) ?
N4 C8 . 1.475(9) ?
N5 C12 . 1.343(8) ?
N5 C9 . 1.348(9) ?
N6 C12 . 1.325(8) ?
N6 C11 . 1.339(8) ?
N6 Fe1 2_757 2.229(6) ?
C3 C4 . 1.555(11) ?
C3 H3A . 0.9700 ?
C3 H3B . 0.9700 ?
C4 H4A . 0.9700 ?
C4 H4B . 0.9700 ?
C5 C6 . 1.485(10) ?
C7 C8 . 1.508(10) ?
C7 H7A . 0.9700 ?
C7 H7B . 0.9700 ?
C8 H8A . 0.9700 ?
C8 H8B . 0.9700 ?
C9 C10 . 1.392(10) ?
C9 H9 . 0.9300 ?
C10 C11 . 1.355(10) ?
C10 H10 . 0.9300 ?
C11 H11 . 0.9300 ?
C12 C12 2_757 1.450(12) ?

loop_
_geom_torsion_atom_site_label_1
_geom_torsion_atom_site_label_2
_geom_torsion_atom_site_label_3
_geom_torsion_atom_site_label_4
_geom_torsion_site_symmetry_1
_geom_torsion_site_symmetry_2
_geom_torsion_site_symmetry_3
_geom_torsion_site_symmetry_4
_geom_torsion
_geom_torsion_publ_flag
N2 Fe1 N1 C1 . . . . 117(2) ?
N3 Fe1 N1 C1 . . . . -144(2) ?
N5 Fe1 N1 C1 . . . . 24(2) ?
N4 Fe1 N1 C1 . . . . -104(3) ?
N6 Fe1 N1 C1 2_757 . . . -49(2) ?
N1 Fe1 N2 C2 . . . . -44(10) ?
N3 Fe1 N2 C2 . . . . -139(10) ?
N5 Fe1 N2 C2 . . . . 60(10) ?
N4 Fe1 N2 C2 . . . . 146(10) ?
N6 Fe1 N2 C2 2_757 . . . 59(11) ?
N2 Fe1 N3 C5 . . . . -84.4(5) ?
N1 Fe1 N3 C5 . . . . 177.5(5) ?
N5 Fe1 N3 C5 . . . . 32.5(9) ?
N4 Fe1 N3 C5 . . . . 7.4(5) ?
N6 Fe1 N3 C5 2_757 . . . 91.2(5) ?
N2 Fe1 N3 C3 . . . . 79.2(6) ?
N1 Fe1 N3 C3 . . . . -19.0(7) ?
N5 Fe1 N3 C3 . . . . -163.9(6) ?
N4 Fe1 N3 C3 . . . . 171.0(7) ?
N6 Fe1 N3 C3 2_757 . . . -105.2(6) ?
N2 Fe1 N4 C6 . . . . 95.5(5) ?
N1 Fe1 N4 C6 . . . . -43.3(12) ?
N3 Fe1 N4 C6 . . . . -1.6(5) ?
N5 Fe1 N4 C6 . . . . -172.6(5) ?
N6 Fe1 N4 C6 2_757 . . . -98.2(5) ?
N2 Fe1 N4 C8 . . . . -92.9(6) ?
N1 Fe1 N4 C8 . . . . 128.2(10) ?
N3 Fe1 N4 C8 . . . . 169.9(6) ?
N5 Fe1 N4 C8 . . . . -1.1(6) ?
N6 Fe1 N4 C8 2_757 . . . 73.4(6) ?
N2 Fe1 N5 C12 . . . . -178.4(5) ?
N1 Fe1 N5 C12 . . . . -80.3(5) ?
N3 Fe1 N5 C12 . . . . 63.7(8) ?
N4 Fe1 N5 C12 . . . . 87.8(4) ?
N6 Fe1 N5 C12 2_757 . . . 1.5(4) ?
N2 Fe1 N5 C9 . . . . 2.5(6) ?
N1 Fe1 N5 C9 . . . . 100.6(6) ?
N3 Fe1 N5 C9 . . . . -115.4(7) ?
N4 Fe1 N5 C9 . . . . -91.3(5) ?
N6 Fe1 N5 C9 2_757 . . . -177.6(6) ?
Fe1 N1 C1 S1 . . . . -15E1(3) ?
Fe1 N2 C2 S2 . . . . 10E1(3) ?
C5 N3 C3 C4 . . . . -16.1(9) ?
Fe1 N3 C3 C4 . . . . 179.7(5) ?
N3 C3 C4 S3 . . . . 21.6(8) ?
C5 S3 C4 C3 . . . . -16.8(6) ?
C3 N3 C5 C6 . . . . -178.0(6) ?
Fe1 N3 C5 C6 . . . . -11.6(8) ?
C3 N3 C5 S3 . . . . 3.0(9) ?
Fe1 N3 C5 S3 . . . . 169.5(3) ?
C4 S3 C5 N3 . . . . 9.2(6) ?
C4 S3 C5 C6 . . . . -169.7(6) ?
C8 N4 C6 C5 . . . . -176.6(6) ?
Fe1 N4 C6 C5 . . . . -3.5(8) ?
C8 N4 C6 S4 . . . . 5.0(8) ?
Fe1 N4 C6 S4 . . . . 178.2(3) ?
N3 C5 C6 N4 . . . . 10.2(9) ?
S3 C5 C6 N4 . . . . -170.9(5) ?
N3 C5 C6 S4 . . . . -171.5(5) ?
S3 C5 C6 S4 . . . . 7.4(8) ?
C7 S4 C6 N4 . . . . 3.0(6) ?
C7 S4 C6 C5 . . . . -175.3(6) ?
C6 S4 C7 C8 . . . . -9.4(6) ?
C6 N4 C8 C7 . . . . -12.2(9) ?
Fe1 N4 C8 C7 . . . . 176.1(5) ?
S4 C7 C8 N4 . . . . 13.5(8) ?
C12 N5 C9 C10 . . . . -0.9(9) ?
Fe1 N5 C9 C10 . . . . 178.2(5) ?
N5 C9 C10 C11 . . . . 2.6(10) ?
C12 N6 C11 C10 . . . . 0.5(10) ?
Fe1 N6 C11 C10 2_757 . . . -176.2(5) ?
C9 C10 C11 N6 . . . . -2.3(11) ?
C11 N6 C12 N5 . . . . 1.4(10) ?
Fe1 N6 C12 N5 2_757 . . . 178.5(5) ?
C11 N6 C12 C12 . . . 2_757 -176.8(7) ?
Fe1 N6 C12 C12 2_757 . . 2_757 0.2(9) ?
C9 N5 C12 N6 . . . . -1.2(9) ?
Fe1 N5 C12 N6 . . . . 179.6(5) ?
C9 N5 C12 C12 . . . 2_757 177.1(6) ?
Fe1 N5 C12 C12 . . . 2_757 -2.1(9) ?
